data_7218407
loop_
_publ_author_name
'Xu, Xue-Ting'
'Hou, Ya-Nan'
'Wei, Si-Yue'
'Zhang, Xiao-Xi'
'Bai, Feng-Ying'
'Sun, Li-Xian'
'Shi, Zhan'
'Xing, Yong-Heng'

_publ_section_title
;
 UO22+-amino hybrid materials: structural variation and photocatalysis
 properties
;
_journal_issue 3
_journal_name_full CrystEngComm
_journal_page_first 642
_journal_paper_doi 10.1039/C4CE01473A
_journal_volume 17
_journal_year 2015
_chemical_formula_sum 'C8 H10 N3 O10 U2'
_chemical_formula_weight 784.25
_chemical_name_systematic
; 
 ? 
;
_space_group_IT_number 15
_symmetry_cell_setting monoclinic
_symmetry_space_group_name_Hall '-C 2yc'
_symmetry_space_group_name_H-M 'C 1 2/c 1'
_atom_sites_solution_hydrogens geom
_atom_sites_solution_primary direct
_atom_sites_solution_secondary difmap
_audit_creation_method SHELXL-97
_cell_angle_alpha 90.00
_cell_angle_beta 112.255(2)
_cell_angle_gamma 90.00
_cell_formula_units_Z 8
_cell_length_a 17.5227(16)
_cell_length_b 11.7243(10)
_cell_length_c 16.7131(15)
_cell_measurement_reflns_used 1874
_cell_measurement_temperature 296(2)
_cell_measurement_theta_max 28.47
_cell_measurement_theta_min 2.14
_cell_volume 3177.8(5)
_computing_cell_refinement 'Bruker SMART'
_computing_data_collection 'Bruker SMART'
_computing_data_reduction 'Bruker SAINT'
_computing_molecular_graphics 'Bruker SHELXTL'
_computing_publication_material 'Bruker SHELXTL'
_computing_structure_refinement 'SHELXL-97 (Sheldrick, 1997)'
_computing_structure_solution 'SHELXS-97 (Sheldrick, 1990)'
_diffrn_ambient_temperature 296(2)
_diffrn_measured_fraction_theta_full 0.968
_diffrn_measured_fraction_theta_max 0.968
_diffrn_measurement_device_type 'Bruker AXS SMART APEX II CCD'
_diffrn_measurement_method '\w scans'
_diffrn_radiation_monochromator graphite
_diffrn_radiation_source 'fine-focus sealed tube'
_diffrn_radiation_type MoK\a
_diffrn_radiation_wavelength 0.71073
_diffrn_reflns_av_R_equivalents 0.0534
_diffrn_reflns_av_sigmaI/netI 0.0729
_diffrn_reflns_limit_h_max 23
_diffrn_reflns_limit_h_min -20
_diffrn_reflns_limit_k_max 15
_diffrn_reflns_limit_k_min -15
_diffrn_reflns_limit_l_max 21
_diffrn_reflns_limit_l_min -20
_diffrn_reflns_number 9773
_diffrn_reflns_theta_full 28.47
_diffrn_reflns_theta_max 28.47
_diffrn_reflns_theta_min 2.14
_diffrn_standards_decay_% 0
_diffrn_standards_interval_count 0
_diffrn_standards_interval_time 0
_diffrn_standards_number 0
_exptl_absorpt_coefficient_mu 20.412
_exptl_absorpt_correction_T_max 0.1203
_exptl_absorpt_correction_T_min 0.0612
_exptl_absorpt_correction_type multi-scan
_exptl_absorpt_process_details sadabs
_exptl_crystal_colour yellow
_exptl_crystal_density_diffrn 3.278
_exptl_crystal_density_method 'not measured'
_exptl_crystal_description block
_exptl_crystal_F_000 2744
_exptl_crystal_size_max 0.31
_exptl_crystal_size_mid 0.20
_exptl_crystal_size_min 0.18
_refine_diff_density_max 1.770
_refine_diff_density_min -2.993
_refine_diff_density_rms 0.377
_refine_ls_extinction_method none
_refine_ls_goodness_of_fit_ref 1.049
_refine_ls_hydrogen_treatment mixed
_refine_ls_matrix_type full
_refine_ls_number_parameters 209
_refine_ls_number_reflns 3896
_refine_ls_number_restraints 12
_refine_ls_restrained_S_all 1.047
_refine_ls_R_factor_all 0.0845
_refine_ls_R_factor_gt 0.0609
_refine_ls_shift/su_max 0.001
_refine_ls_shift/su_mean 0.000
_refine_ls_structure_factor_coef Fsqd
_refine_ls_weighting_details 'calc w=1/[\s^2^(Fo^2^)+(0.0801P)^2^+404.0546P] where P=(Fo^2^+2Fc^2^)/3'
_refine_ls_weighting_scheme calc
_refine_ls_wR_factor_gt 0.1731
_refine_ls_wR_factor_ref 0.1850
_reflns_number_gt 2987
_reflns_number_total 3896
_reflns_threshold_expression >2sigma(I)
_cod_data_source_file c4ce01473a2.cif
_cod_data_source_block x
_cod_depositor_comments
;
The following automatic conversions were performed:

'_symmetry_cell_setting' value 'Monoclinic' changed to 'monoclinic'
according to
/usr/data/users/saulius/crontab/automatic-downloads/rss-feeds/RSC/lib/dictionaries/cif_core.dic
dictionary named 'cif_core.dic' version 2.4.2 from 2011-04-26.

Automatic conversion script
Id: cif_fix_values 2827 2014-09-09 07:05:25Z andrius 

 Adding full bibliography for 7218406--7218409.cif.
;
_cod_original_sg_symbol_H-M C2/c
_cod_database_code 7218407

loop_
_symmetry_equiv_pos_as_xyz
'x, y, z'
'-x, y, -z+1/2'
'x+1/2, y+1/2, z'
'-x+1/2, y+1/2, -z+1/2'
'-x, -y, -z'
'x, -y, z-1/2'
'-x+1/2, -y+1/2, -z'
'x+1/2, -y+1/2, z-1/2'

loop_
_atom_site_label
_atom_site_type_symbol
_atom_site_fract_x
_atom_site_fract_y
_atom_site_fract_z
_atom_site_U_iso_or_equiv
_atom_site_adp_type
_atom_site_occupancy
_atom_site_symmetry_multiplicity
_atom_site_calc_flag
_atom_site_refinement_flags
C1 C 0.4129(11) 0.1964(14) 0.6039(12) 0.016(3) Uani 1 1 d U
C2 C 0.377(2) 0.131(3) 0.652(2) 0.075(11) Uani 1 1 d .
H2A H 0.4046 0.1462 0.7121 0.112 Uiso 1 1 calc R
H2B H 0.3823 0.0510 0.6410 0.112 Uiso 1 1 calc R
H2C H 0.3197 0.1497 0.6337 0.112 Uiso 1 1 calc R
C3 C 0.7728(17) 0.4778(17) 0.4267(17) 0.043(7) Uani 1 1 d .
C4 C 0.817(2) 0.536(3) 0.373(3) 0.088(15) Uani 1 1 d .
C5 C 0.784(2) 0.632(3) 0.328(3) 0.098(17) Uani 1 1 d .
H5A H 0.7797 0.6877 0.3688 0.117 Uiso 1 1 calc R
H5B H 0.7285 0.6139 0.2891 0.117 Uiso 1 1 calc R
C6 C 0.8243(14) 0.6916(18) 0.2749(16) 0.035(5) Uani 1 1 d .
N3 N 0.8710(16) 0.758(2) 0.1809(15) 0.053(6) Uani 1 1 d .
N2 N 0.8625(14) 0.7925(17) 0.3009(14) 0.043(5) Uani 1 1 d .
H2D H 0.8670 0.8264 0.3481 0.051 Uiso 1 1 calc R
O1 O 0.6553(9) 0.5581(15) 0.5753(11) 0.040(4) Uani 1 1 d .
O2 O 0.5280(10) 0.4838(16) 0.3586(11) 0.045(4) Uani 1 1 d .
O3 O 0.5231(8) 0.1644(13) 0.4411(11) 0.037(4) Uani 1 1 d .
O4 O 0.6444(11) 0.2622(15) 0.6534(11) 0.043(4) Uani 1 1 d .
O5 O 0.6532(8) 0.3364(11) 0.4856(10) 0.026(3) Uani 1 1 d .
O6 O 0.5187(8) 0.3903(11) 0.5162(10) 0.024(3) Uani 1 1 d .
O8 O 0.4766(15) 0.1570(17) 0.5925(19) 0.081(8) Uani 1 1 d .
O10 O 0.7112(14) 0.5278(15) 0.4250(15) 0.065(7) Uani 1 1 d .
C8 C 0.8298(15) 0.671(2) 0.2010(17) 0.042(6) Uani 1 1 d .
H8 H 0.8089 0.6068 0.1671 0.050 Uiso 1 1 calc R
C7 C 0.8921(16) 0.833(2) 0.2449(19) 0.051(7) Uani 1 1 d .
H7 H 0.9218 0.8998 0.2493 0.061 Uiso 1 1 calc R
U1 U 0.58230(4) 0.22083(6) 0.54662(5) 0.0211(2) Uani 1 1 d .
U2 U 0.58854(4) 0.52109(6) 0.46729(5) 0.0212(2) Uani 1 1 d .
N1 N 0.8909(11) 0.4824(15) 0.3858(12) 0.032(4) Uani 1 1 d U
H1A H 0.9317 0.5281 0.4196 0.039 Uiso 1 1 calc R
H1B H 0.8958 0.4785 0.3341 0.039 Uiso 1 1 calc R
O9 O 0.3908(17) 0.2903(17) 0.574(2) 0.112(12) Uani 1 1 d .
O7 O 0.7997(9) 0.3890(12) 0.4599(11) 0.034(4) Uani 1 1 d .

loop_
_atom_site_aniso_label
_atom_site_aniso_U_11
_atom_site_aniso_U_22
_atom_site_aniso_U_33
_atom_site_aniso_U_23
_atom_site_aniso_U_13
_atom_site_aniso_U_12
C1 0.016(3) 0.017(3) 0.017(3) -0.0001(10) 0.0066(16) 0.0006(10)
C2 0.09(3) 0.09(2) 0.07(2) 0.037(19) 0.06(2) 0.00(2)
C3 0.080(18) 0.016(10) 0.057(16) 0.016(10) 0.055(15) 0.026(11)
C4 0.08(2) 0.09(2) 0.15(3) 0.10(2) 0.10(2) 0.069(18)
C5 0.07(2) 0.10(2) 0.17(4) 0.11(3) 0.10(3) 0.069(19)
C6 0.037(12) 0.027(11) 0.048(14) 0.016(10) 0.023(11) 0.022(9)
N3 0.069(16) 0.066(15) 0.040(13) 0.018(11) 0.037(12) 0.012(13)
N2 0.063(14) 0.034(11) 0.037(12) 0.000(9) 0.025(11) -0.002(10)
O1 0.019(7) 0.049(10) 0.051(11) -0.013(8) 0.012(7) -0.005(7)
O2 0.038(9) 0.067(12) 0.030(9) -0.004(8) 0.013(7) 0.020(8)
O3 0.014(7) 0.037(8) 0.048(10) -0.010(7) -0.004(7) 0.009(6)
O4 0.040(9) 0.047(10) 0.037(10) -0.002(8) 0.009(8) 0.000(8)
O5 0.029(7) 0.017(6) 0.044(9) 0.009(6) 0.026(7) 0.009(5)
O6 0.023(7) 0.020(6) 0.044(9) -0.002(6) 0.027(7) -0.004(5)
O8 0.097(18) 0.038(11) 0.15(2) 0.029(13) 0.100(19) 0.018(11)
O10 0.104(16) 0.034(9) 0.097(16) 0.035(10) 0.085(15) 0.041(10)
C8 0.039(13) 0.038(13) 0.049(16) -0.013(11) 0.016(12) -0.012(10)
C7 0.037(14) 0.046(15) 0.053(17) 0.021(13) -0.001(12) -0.017(11)
U1 0.0186(3) 0.0177(3) 0.0299(4) 0.0043(3) 0.0125(3) 0.0022(3)
U2 0.0256(4) 0.0171(3) 0.0298(4) 0.0026(3) 0.0204(3) 0.0044(3)
N1 0.032(4) 0.032(4) 0.033(4) 0.0001(10) 0.0124(18) 0.0001(10)
O9 0.11(2) 0.033(11) 0.25(4) 0.061(16) 0.13(2) 0.027(12)
O7 0.028(7) 0.024(7) 0.065(11) 0.020(7) 0.034(8) 0.011(6)

loop_
_atom_type_symbol
_atom_type_description
_atom_type_scat_dispersion_real
_atom_type_scat_dispersion_imag
_atom_type_scat_source
C C 0.0033 0.0016 'International Tables Vol C Tables 4.2.6.8 and 6.1.1.4'
H H 0.0000 0.0000 'International Tables Vol C Tables 4.2.6.8 and 6.1.1.4'
N N 0.0061 0.0033 'International Tables Vol C Tables 4.2.6.8 and 6.1.1.4'
O O 0.0106 0.0060 'International Tables Vol C Tables 4.2.6.8 and 6.1.1.4'
U U -9.6767 9.6646 'International Tables Vol C Tables 4.2.6.8 and 6.1.1.4'

loop_
_geom_angle_atom_site_label_1
_geom_angle_atom_site_label_2
_geom_angle_atom_site_label_3
_geom_angle
_geom_angle_site_symmetry_1
_geom_angle_site_symmetry_3
O9 C1 O8 115.0(19) . .
O9 C1 C2 126(2) . .
O8 C1 C2 119(2) . .
O7 C3 O10 128(2) . .
O7 C3 C4 117.2(19) . .
O10 C3 C4 114.3(18) . .
C5 C4 N1 129(2) . .
C5 C4 C3 119(2) . .
N1 C4 C3 111.3(19) . .
C4 C5 C6 122(2) . .
C8 C6 N2 105(2) . .
C8 C6 C5 134(3) . .
N2 C6 C5 120(3) . .
C7 N3 C8 108(2) . .
C7 N2 C6 112(2) . .
U1 O5 U2 106.0(5) . .
U1 O6 U2 138.3(6) . 5_666
U1 O6 U2 112.8(5) . .
U2 O6 U2 108.5(5) 5_666 .
C1 O8 U1 139.4(14) . .
C3 O10 U2 145.6(15) . .
C6 C8 N3 110(2) . .
N2 C7 N3 106(2) . .
O4 U1 O3 174.2(7) . .
O4 U1 O6 92.8(7) . .
O3 U1 O6 92.9(6) . .
O4 U1 O5 93.2(7) . .
O3 U1 O5 89.4(7) . .
O6 U1 O5 71.6(4) . .
O4 U1 O8 91.0(9) . .
O3 U1 O8 88.3(9) . .
O6 U1 O8 88.4(5) . .
O5 U1 O8 159.7(6) . .
O4 U1 O7 89.0(7) . 7_656
O3 U1 O7 87.0(6) . 7_656
O6 U1 O7 143.5(4) . 7_656
O5 U1 O7 71.8(4) . 7_656
O8 U1 O7 128.1(6) . 7_656
O4 U1 N1 82.7(7) . 7_656
O3 U1 N1 91.8(7) . 7_656
O6 U1 N1 154.6(5) . 7_656
O5 U1 N1 133.4(5) . 7_656
O8 U1 N1 66.8(6) . 7_656
O7 U1 N1 61.7(5) 7_656 7_656
O2 U2 O1 176.4(7) . .
O2 U2 O6 92.0(6) . 5_666
O1 U2 O6 91.2(6) . 5_666
O2 U2 O6 90.4(7) . .
O1 U2 O6 92.1(7) . .
O6 U2 O6 71.5(5) 5_666 .
O2 U2 O9 91.8(11) . 5_666
O1 U2 O9 87.3(11) . 5_666
O6 U2 O9 80.3(6) 5_666 5_666
O6 U2 O9 151.8(6) . 5_666
O2 U2 O5 88.8(7) . .
O1 U2 O5 89.6(7) . .
O6 U2 O5 140.6(4) 5_666 .
O6 U2 O5 69.1(4) . .
O9 U2 O5 139.1(6) 5_666 .
O2 U2 O10 87.9(8) . .
O1 U2 O10 88.5(8) . .
O6 U2 O10 149.8(5) 5_666 .
O6 U2 O10 138.7(5) . .
O9 U2 O10 69.5(6) 5_666 .
O5 U2 O10 69.6(5) . .
O2 U2 U2 91.5(6) . 5_666
O1 U2 U2 92.0(5) . 5_666
O6 U2 U2 36.1(3) 5_666 5_666
O6 U2 U2 35.4(3) . 5_666
O9 U2 U2 116.4(5) 5_666 5_666
O5 U2 U2 104.5(3) . 5_666
O10 U2 U2 174.0(4) . 5_666
C4 N1 U1 118.9(15) . 7_656
C1 O9 U2 155(2) . 5_666
C3 O7 U1 128.6(14) . 7_656

loop_
_geom_bond_atom_site_label_1
_geom_bond_atom_site_label_2
_geom_bond_distance
_geom_bond_site_symmetry_2
C1 O9 1.21(3) .
C1 O8 1.29(2) .
C1 C2 1.42(3) .
C3 O7 1.19(2) .
C3 O10 1.22(3) .
C3 C4 1.54(3) .
C4 C5 1.37(3) .
C4 N1 1.38(3) .
C5 C6 1.49(3) .
C6 C8 1.30(3) .
C6 N2 1.35(3) .
N3 C7 1.32(4) .
N3 C8 1.36(3) .
N2 C7 1.32(3) .
O1 U2 1.794(17) .
O2 U2 1.776(17) .
O3 U1 1.799(15) .
O4 U1 1.771(17) .
O5 U1 2.320(13) .
O5 U2 2.410(12) .
O6 U1 2.240(13) .
O6 U2 2.255(12) 5_666
O6 U2 2.296(12) .
O8 U1 2.379(19) .
O10 U2 2.505(18) .
U1 O7 2.473(13) 7_656
U1 N1 2.603(18) 7_656
U2 O6 2.255(12) 5_666
U2 O9 2.383(18) 5_666
U2 U2 3.6931(13) 5_666
N1 U1 2.603(18) 7_656
O9 U2 2.383(18) 5_666
O7 U1 2.473(13) 7_656
